data_1544228
loop_
_publ_author_name
'Golen, James A.'
'Manke, David R.'

_publ_section_title
;
 5,7-Dichloro-1<i>H</i>-indole-2,3-dione
;
_journal_coeditor_code SJ4060
_journal_issue 9
_journal_name_full IUCrData
_journal_page_first x161510
_journal_paper_doi 10.1107/S2414314616015108
_journal_volume 1
_journal_year 2016
_chemical_formula_iupac 'C8 H3 Cl2 N O2'
_chemical_formula_moiety 'C8 H3 Cl2 N O2'
_chemical_formula_sum 'C8 H3 Cl2 N O2'
_chemical_formula_weight 216.01
_chemical_name_systematic
;
5,7-Dichloro-1<i>H</i>-indole-2,3-dione
;
_space_group_crystal_system monoclinic
_space_group_IT_number 14
_space_group_name_Hall '-P 2ybc'
_space_group_name_H-M_alt 'P 1 21/c 1'
_symmetry_space_group_name_Hall '-P 2ybc'
_symmetry_space_group_name_H-M 'P 1 21/c 1'
_atom_sites_solution_hydrogens mixed
_atom_sites_solution_primary direct
_audit_creation_method
;
Olex2 1.2
(compiled 2016.02.19 svn.r3266 for OlexSys, GUI svn.r5155)
;
_cell_angle_alpha 90
_cell_angle_beta 108.041(7)
_cell_angle_gamma 90
_cell_formula_units_Z 4
_cell_length_a 11.0789(17)
_cell_length_b 4.9866(8)
_cell_length_c 15.049(2)
_cell_measurement_reflns_used 6137
_cell_measurement_temperature 120(2)
_cell_measurement_theta_max 70.40
_cell_measurement_theta_min 4.20
_cell_volume 790.5(2)
_computing_cell_refinement
;
SAINT (Bruker, 2014)
;
_computing_data_collection
;
APEX2 (Bruker, 2014)
;
_computing_data_reduction
;
SAINT (Bruker, 2014)
;
_computing_molecular_graphics
;
<i>OLEX2</i> (Dolomanov <i>et al.</i>,  2009)
;
_computing_publication_material
;
<i>OLEX2</i> (Dolomanov <i>et al.</i>,  2009) and publCIF (Westrip,
2010)
;
_computing_structure_refinement
;
SHELXL2014 (Sheldrick, 2015)
;
_computing_structure_solution
;
SHELXS97 (Sheldrick, 2008)
;
_diffrn_ambient_temperature 120.15
_diffrn_measured_fraction_theta_full 0.997
_diffrn_measured_fraction_theta_max 0.994
_diffrn_measurement_device_type 'Bruker D8 Venture CMOS'
_diffrn_measurement_method '\f and \w scans'
_diffrn_radiation_monochromator 'HELIOS MX'
_diffrn_radiation_type CuK\a
_diffrn_radiation_wavelength 1.54178
_diffrn_reflns_av_R_equivalents 0.0589
_diffrn_reflns_limit_h_max 13
_diffrn_reflns_limit_h_min -13
_diffrn_reflns_limit_k_max 6
_diffrn_reflns_limit_k_min -5
_diffrn_reflns_limit_l_max 18
_diffrn_reflns_limit_l_min -18
_diffrn_reflns_number 10168
_diffrn_reflns_theta_full 68.250
_diffrn_reflns_theta_max 70.345
_diffrn_reflns_theta_min 4.197
_diffrn_standards_number 0
_exptl_absorpt_coefficient_mu 7.075
_exptl_absorpt_correction_T_max 0.4684
_exptl_absorpt_correction_T_min 0.2881
_exptl_absorpt_correction_type multi-scan
_exptl_absorpt_process_details
;
(SADABS; Bruker, 2014)
;
_exptl_crystal_colour orange
_exptl_crystal_density_diffrn 1.815
_exptl_crystal_description block
_exptl_crystal_F_000 432
_exptl_crystal_size_max 0.24
_exptl_crystal_size_mid 0.16
_exptl_crystal_size_min 0.05
_refine_diff_density_max 0.311
_refine_diff_density_min -0.339
_refine_ls_extinction_method none
_refine_ls_goodness_of_fit_ref 1.058
_refine_ls_hydrogen_treatment mixed
_refine_ls_matrix_type full
_refine_ls_number_parameters 121
_refine_ls_number_reflns 1496
_refine_ls_number_restraints 1
_refine_ls_restrained_S_all 1.057
_refine_ls_R_factor_all 0.0396
_refine_ls_R_factor_gt 0.0353
_refine_ls_shift/su_max 0.000
_refine_ls_shift/su_mean 0.000
_refine_ls_structure_factor_coef Fsqd
_refine_ls_weighting_details 'w=1/[\s^2^(Fo^2^)+(0.0359P)^2^+0.9613P] where P=(Fo^2^+2Fc^2^)/3'
_refine_ls_weighting_scheme calc
_refine_ls_wR_factor_gt 0.0836
_refine_ls_wR_factor_ref 0.0861
_reflns_number_gt 1356
_reflns_number_total 1496
_reflns_threshold_expression 'I > 2\s(I)'
_cod_data_source_file sj4060sup1.cif
_cod_data_source_block I
_cod_database_code 1544228
_shelx_space_group_comment
;
The symmetry employed for this shelxl refinement is uniquely defined
by the following loop, which should always be used as a source of
symmetry information in preference to the above space-group names.
They are only intended as comments.
;
_shelx_estimated_absorpt_t_min 0.282
_shelx_estimated_absorpt_t_max 0.719
_shelxl_version_number 2014/6

loop_
_space_group_symop_operation_xyz
'x, y, z'
'-x, y+1/2, -z+1/2'
'-x, -y, -z'
'x, -y-1/2, z-1/2'

loop_
_atom_site_type_symbol
_atom_site_label
_atom_site_fract_x
_atom_site_fract_y
_atom_site_fract_z
_atom_site_U_iso_or_equiv
_atom_site_adp_type
_atom_site_calc_flag
_atom_site_occupancy
Cl Cl1 0.97776(5) 0.75293(13) 0.90244(4) 0.02880(18) Uani d 1
Cl Cl2 0.74527(5) 0.65413(12) 0.53083(4) 0.02535(17) Uani d 1
O O1 0.46893(16) -0.1568(3) 0.60119(11) 0.0238(4) Uani d 1
O O2 0.60384(15) -0.1147(3) 0.80286(11) 0.0220(4) Uani d 1
N N1 0.59860(19) 0.2023(4) 0.59574(13) 0.0199(4) Uani d 1
H H1 0.582(3) 0.213(6) 0.5359(12) 0.024 Uiso d 1
C C1 0.5484(2) 0.0101(5) 0.63789(15) 0.0196(5) Uani d 1
C C2 0.6184(2) 0.0373(5) 0.74484(15) 0.0191(5) Uani d 1
C C3 0.7063(2) 0.2649(5) 0.75254(15) 0.0186(5) Uani d 1
C C4 0.7939(2) 0.3839(5) 0.82884(16) 0.0207(5) Uani d 1
H H4 0.8036 0.3267 0.8909 0.025 Uiso calc 1
C C5 0.8670(2) 0.5915(5) 0.81031(16) 0.0210(5) Uani d 1
C C6 0.8533(2) 0.6781(5) 0.71998(16) 0.0226(5) Uani d 1
H H6 0.9047 0.8202 0.7098 0.027 Uiso calc 1
C C7 0.7645(2) 0.5570(5) 0.64436(15) 0.0203(5) Uani d 1
C C8 0.6913(2) 0.3505(5) 0.66125(15) 0.0184(5) Uani d 1

loop_
_atom_site_aniso_label
_atom_site_aniso_U_11
_atom_site_aniso_U_22
_atom_site_aniso_U_33
_atom_site_aniso_U_12
_atom_site_aniso_U_13
_atom_site_aniso_U_23
Cl1 0.0247(3) 0.0351(4) 0.0249(3) -0.0087(2) 0.0053(2) -0.0035(2)
Cl2 0.0295(3) 0.0284(3) 0.0214(3) 0.0001(2) 0.0126(2) 0.0049(2)
O1 0.0273(9) 0.0232(9) 0.0213(8) -0.0055(7) 0.0082(7) -0.0017(7)
O2 0.0268(8) 0.0213(9) 0.0203(8) 0.0003(7) 0.0109(7) 0.0018(7)
N1 0.0227(10) 0.0218(11) 0.0164(9) -0.0020(8) 0.0079(8) 0.0001(8)
C1 0.0206(11) 0.0201(12) 0.0203(11) 0.0016(9) 0.0096(9) -0.0003(9)
C2 0.0186(10) 0.0199(12) 0.0207(11) 0.0019(9) 0.0090(9) -0.0003(9)
C3 0.0205(11) 0.0177(11) 0.0191(11) 0.0020(9) 0.0083(9) 0.0010(8)
C4 0.0200(11) 0.0229(12) 0.0208(11) 0.0014(9) 0.0086(9) 0.0005(9)
C5 0.0166(10) 0.0241(13) 0.0221(11) 0.0004(9) 0.0058(9) -0.0024(9)
C6 0.0207(11) 0.0227(13) 0.0277(12) -0.0002(9) 0.0124(10) 0.0000(10)
C7 0.0206(11) 0.0228(12) 0.0200(10) 0.0035(9) 0.0102(9) 0.0030(9)
C8 0.0173(10) 0.0192(11) 0.0199(10) 0.0028(9) 0.0077(9) -0.0017(9)

loop_
_atom_type_symbol
_atom_type_description
_atom_type_scat_dispersion_real
_atom_type_scat_dispersion_imag
_atom_type_scat_source
C C 0.0181 0.0091 'International Tables Vol C Tables 4.2.6.8 and 6.1.1.4'
H H 0.0000 0.0000 'International Tables Vol C Tables 4.2.6.8 and 6.1.1.4'
Cl Cl 0.3639 0.7018 'International Tables Vol C Tables 4.2.6.8 and 6.1.1.4'
N N 0.0311 0.0180 'International Tables Vol C Tables 4.2.6.8 and 6.1.1.4'
O O 0.0492 0.0322 'International Tables Vol C Tables 4.2.6.8 and 6.1.1.4'

loop_
_geom_angle_atom_site_label_1
_geom_angle_atom_site_label_2
_geom_angle_atom_site_label_3
_geom_angle
C1 N1 H1 123.2(19)
C1 N1 C8 111.21(19)
C8 N1 H1 125.0(19)
O1 C1 N1 128.0(2)
O1 C1 C2 126.0(2)
N1 C1 C2 105.96(19)
O2 C2 C1 123.9(2)
O2 C2 C3 131.3(2)
C3 C2 C1 104.65(18)
C4 C3 C2 132.0(2)
C4 C3 C8 121.5(2)
C8 C3 C2 106.41(19)
C3 C4 H4 121.5
C3 C4 C5 116.9(2)
C5 C4 H4 121.5
C4 C5 Cl1 119.63(17)
C6 C5 Cl1 118.20(18)
C6 C5 C4 122.2(2)
C5 C6 H6 120.0
C5 C6 C7 120.0(2)
C7 C6 H6 120.0
C6 C7 Cl2 121.84(18)
C8 C7 Cl2 119.48(18)
C8 C7 C6 118.7(2)
N1 C8 C3 111.7(2)
C7 C8 N1 127.6(2)
C7 C8 C3 120.7(2)

loop_
_geom_bond_atom_site_label_1
_geom_bond_atom_site_label_2
_geom_bond_distance
Cl1 C5 1.738(2)
Cl2 C7 1.724(2)
O1 C1 1.213(3)
O2 C2 1.204(3)
N1 H1 0.864(17)
N1 C1 1.360(3)
N1 C8 1.395(3)
C1 C2 1.561(3)
C2 C3 1.477(3)
C3 C4 1.386(3)
C3 C8 1.399(3)
C4 H4 0.9500
C4 C5 1.395(3)
C5 C6 1.389(3)
C6 H6 0.9500
C6 C7 1.391(3)
C7 C8 1.382(3)

loop_
_geom_hbond_atom_site_label_D
_geom_hbond_atom_site_label_H
_geom_hbond_atom_site_label_A
_geom_hbond_site_symmetry_A
_geom_hbond_distance_DH
_geom_hbond_distance_HA
_geom_hbond_distance_DA
_geom_hbond_angle_DHA
N1 H1 O1 3_656 0.864(17) 1.983(18) 2.832(2) 167(3)

loop_
_geom_torsion_atom_site_label_1
_geom_torsion_atom_site_label_2
_geom_torsion_atom_site_label_3
_geom_torsion_atom_site_label_4
_geom_torsion
Cl1 C5 C6 C7 -179.08(18)
Cl2 C7 C8 N1 -0.3(3)
Cl2 C7 C8 C3 179.01(17)
O1 C1 C2 O2 3.1(4)
O1 C1 C2 C3 178.8(2)
O2 C2 C3 C4 -4.3(4)
O2 C2 C3 C8 173.5(2)
N1 C1 C2 O2 -174.5(2)
N1 C1 C2 C3 1.2(2)
C1 N1 C8 C3 -1.0(3)
C1 N1 C8 C7 178.4(2)
C1 C2 C3 C4 -179.5(2)
C1 C2 C3 C8 -1.7(2)
C2 C3 C4 C5 177.0(2)
C2 C3 C8 N1 1.7(3)
C2 C3 C8 C7 -177.7(2)
C3 C4 C5 Cl1 179.36(17)
C3 C4 C5 C6 0.3(3)
C4 C3 C8 N1 179.8(2)
C4 C3 C8 C7 0.3(3)
C4 C5 C6 C7 0.0(4)
C5 C6 C7 Cl2 -179.15(18)
C5 C6 C7 C8 -0.1(3)
C6 C7 C8 N1 -179.4(2)
C6 C7 C8 C3 0.0(3)
C8 N1 C1 O1 -177.7(2)
C8 N1 C1 C2 -0.2(2)
C8 C3 C4 C5 -0.5(3)

_cod_database_fobs_code 1544228
